data_8107333
loop_
_publ_author_name
'Xiao, Zhenxiu'
'Wu, Li'
'Su, Yizi'
'Jiang, Wujiu'

_publ_section_title
;
 The crystal structure of
 (E)-2-((5-bromo-2-hydroxybenzylidene)amino)-3&#x2032;,6&#x2032;-bis(ethylamino)-2&#x2032;,
 7&#x2032;-dimethylspiro[isoindoline-1,9&#x2032;-xanthen]-3-one,
 C33H31BrN4O3
;
_journal_issue 6
_journal_name_full 'Zeitschrift f\"ur Kristallographie - New Crystal Structures'
_journal_page_first 1197
_journal_page_last 1199
_journal_paper_doi 10.1515/ncrs-2022-0432
_journal_volume 237
_journal_year 2022
_chemical_formula_sum 'C33 H31 Br N4 O3'
_chemical_formula_weight 611.53
_space_group_crystal_system monoclinic
_space_group_IT_number 14
_space_group_name_Hall '-P 2ybc'
_space_group_name_H-M_alt 'P 1 21/c 1'
_atom_sites_solution_hydrogens mixed
_cell_angle_alpha 90
_cell_angle_beta 98.4470(10)
_cell_angle_gamma 90
_cell_formula_units_Z 4
_cell_length_a 9.3451(7)
_cell_length_b 17.3057(13)
_cell_length_c 18.4402(13)
_cell_measurement_reflns_used 4211
_cell_measurement_temperature 296(2)
_cell_measurement_theta_max 23.94
_cell_measurement_theta_min 2.35
_cell_volume 2949.9(4)
_computing_cell_refinement 'Bruker SAINT [1]'
_computing_data_collection 'Bruker APEX2 [1]'
_computing_data_reduction 'Bruker SAINT [1]'
_computing_molecular_graphics 'ORTEP-3 for Windows [4]'
_computing_publication_material 'SHELXL-2018/3 [3]'
_computing_structure_refinement 'SHELXL-2018/3 (Sheldrick, 2018) [3]'
_computing_structure_solution 'SHELXT 2018/2 (Sheldrick, 2018) [2]'
_diffrn_ambient_temperature 296(2)
_diffrn_measured_fraction_theta_full 0.999
_diffrn_measured_fraction_theta_max 0.999
_diffrn_measurement_device_type 'Bruker APEX-II CCD'
_diffrn_measurement_method '\f and \w scans'
_diffrn_radiation_type MoK\a
_diffrn_radiation_wavelength 0.71073
_diffrn_reflns_av_R_equivalents 0.0255
_diffrn_reflns_av_unetI/netI 0.0329
_diffrn_reflns_Laue_measured_fraction_full 0.999
_diffrn_reflns_Laue_measured_fraction_max 0.999
_diffrn_reflns_limit_h_max 11
_diffrn_reflns_limit_h_min -11
_diffrn_reflns_limit_k_max 21
_diffrn_reflns_limit_k_min -17
_diffrn_reflns_limit_l_max 22
_diffrn_reflns_limit_l_min -20
_diffrn_reflns_number 15988
_diffrn_reflns_point_group_measured_fraction_full 0.999
_diffrn_reflns_point_group_measured_fraction_max 0.999
_diffrn_reflns_theta_full 25.242
_diffrn_reflns_theta_max 25.999
_diffrn_reflns_theta_min 1.622
_exptl_absorpt_coefficient_mu 1.434
_exptl_absorpt_correction_type multi-scan
_exptl_absorpt_process_details sadabs
_exptl_crystal_colour yellow
_exptl_crystal_density_diffrn 1.377
_exptl_crystal_description acicular
_exptl_crystal_F_000 1264
_exptl_crystal_size_max 0.200
_exptl_crystal_size_mid 0.130
_exptl_crystal_size_min 0.120
_exptl_transmission_factor_max 0.8836
_exptl_transmission_factor_min 0.7642
_refine_diff_density_max 0.517
_refine_diff_density_min -0.737
_refine_diff_density_rms 0.045
_refine_ls_extinction_coef .
_refine_ls_extinction_method none
_refine_ls_goodness_of_fit_ref 1.066
_refine_ls_hydrogen_treatment mixed
_refine_ls_matrix_type full
_refine_ls_number_parameters 399
_refine_ls_number_reflns 5797
_refine_ls_number_restraints 2
_refine_ls_restrained_S_all 1.067
_refine_ls_R_factor_all 0.0708
_refine_ls_R_factor_gt 0.0409
_refine_ls_shift/su_max 0.001
_refine_ls_shift/su_mean 0.000
_refine_ls_structure_factor_coef Fsqd
_refine_ls_weighting_details 'w=1/[\s^2^(Fo^2^)+(0.0536P)^2^+0.5170P] where P=(Fo^2^+2Fc^2^)/3'
_refine_ls_weighting_scheme calc
_refine_ls_wR_factor_gt 0.1025
_refine_ls_wR_factor_ref 0.1106
_reflns_Friedel_coverage 0.000
_reflns_Friedel_fraction_full .
_reflns_Friedel_fraction_max .
_reflns_number_gt 3968
_reflns_number_total 5797
_reflns_threshold_expression 'I > 2\s(I)'
_cod_data_source_file suppl_j_ncrs-2022-0432_suppl.cif
_cod_data_source_block jwj099
_cod_original_sg_symbol_H-M 'P 21/c'
_cod_database_code 8107333
_shelx_space_group_comment
; 
The symmetry employed for this shelxl refinement is uniquely defined 
by the following loop, which should always be used as a source of 
symmetry information in preference to the above space-group names. 
They are only intended as comments. 
;
_shelx_estimated_absorpt_t_min 0.762
_shelx_estimated_absorpt_t_max 0.847

loop_
_space_group_symop_operation_xyz
'x, y, z'
'-x, y+1/2, -z+1/2'
'-x, -y, -z'
'x, -y-1/2, z-1/2'

loop_
_atom_site_label
_atom_site_type_symbol
_atom_site_fract_x
_atom_site_fract_y
_atom_site_fract_z
_atom_site_U_iso_or_equiv
_atom_site_adp_type
_atom_site_occupancy
_atom_site_site_symmetry_order
_atom_site_calc_flag
_atom_site_refinement_flags_posn
_atom_site_refinement_flags_adp
_atom_site_refinement_flags_occupancy
_atom_site_disorder_assembly
_atom_site_disorder_group
Br1 Br 0.31205(4) 0.91976(2) 1.11742(2) 0.07085(14) Uani 1 1 d . . . . .
O1 O 0.5752(2) 0.69126(10) 0.81706(10) 0.0547(5) Uani 1 1 d . . . . .
O2 O 0.2741(2) 1.06985(10) 0.82071(10) 0.0577(5) Uani 1 1 d . . . . .
H2 H 0.313358 1.043836 0.792112 0.087 Uiso 1 1 calc R U . . .
O3 O 0.3878(3) 1.00532(11) 0.63994(11) 0.0787(6) Uani 1 1 d . . . . .
N1 N 0.0904(3) 0.60231(16) 0.79538(16) 0.0815(8) Uani 1 1 d . . . . .
H1 H 0.002097 0.605472 0.774351 0.098 Uiso 1 1 calc R U . . .
N3 N 0.4413(2) 0.90494(10) 0.72138(10) 0.0389(5) Uani 1 1 d . . . . .
N4 N 0.3947(2) 0.94480(11) 0.77698(11) 0.0407(5) Uani 1 1 d . . . . .
C1 C 0.4998(2) 0.82461(12) 0.72406(12) 0.0345(5) Uani 1 1 d . . . . .
C2 C 0.6392(2) 0.81804(13) 0.77737(11) 0.0361(5) Uani 1 1 d . . . . .
C3 C 0.7439(2) 0.87569(14) 0.78466(12) 0.0429(6) Uani 1 1 d . . . . .
H3 H 0.724964 0.920649 0.757307 0.051 Uiso 1 1 calc R U . . .
C4 C 0.8738(3) 0.86982(16) 0.83013(14) 0.0517(7) Uani 1 1 d . . . . .
C5 C 0.9007(3) 0.80160(19) 0.87181(14) 0.0583(7) Uani 1 1 d . . . . .
C6 C 0.7977(3) 0.74366(17) 0.86594(13) 0.0562(7) Uani 1 1 d . . . . .
H6 H 0.814932 0.698861 0.893707 0.067 Uiso 1 1 calc R U . . .
C7 C 0.6691(3) 0.75223(14) 0.81886(12) 0.0421(6) Uani 1 1 d . . . . .
C8 C 0.4325(3) 0.70393(14) 0.78684(13) 0.0448(6) Uani 1 1 d . . . . .
C9 C 0.3348(3) 0.64854(15) 0.80387(15) 0.0565(7) Uani 1 1 d . . . . .
H9 H 0.367504 0.606577 0.833215 0.068 Uiso 1 1 calc R U . . .
C10 C 0.1895(3) 0.65577(16) 0.77727(15) 0.0582(8) Uani 1 1 d . . . . .
C11 C 0.1418(3) 0.71854(16) 0.73117(15) 0.0538(7) Uani 1 1 d . . . . .
C12 C 0.2432(3) 0.77179(15) 0.71618(13) 0.0458(6) Uani 1 1 d . . . . .
H12 H 0.211785 0.813561 0.686287 0.055 Uiso 1 1 calc R U . . .
C13 C 0.3896(2) 0.76651(13) 0.74323(12) 0.0375(5) Uani 1 1 d . . . . .
C14 C 0.5273(2) 0.81718(13) 0.64492(12) 0.0391(5) Uani 1 1 d . . . . .
C15 C 0.5844(3) 0.75520(15) 0.61209(13) 0.0504(6) Uani 1 1 d . . . . .
H15 H 0.610054 0.709890 0.637875 0.060 Uiso 1 1 calc R U . . .
C16 C 0.6022(3) 0.76300(19) 0.53896(15) 0.0666(8) Uani 1 1 d . . . . .
H16 H 0.641110 0.722053 0.515635 0.080 Uiso 1 1 calc R U . . .
C17 C 0.5642(4) 0.8293(2) 0.50021(16) 0.0827(10) Uani 1 1 d . . . . .
H17 H 0.576815 0.832538 0.451205 0.099 Uiso 1 1 calc R U . . .
C18 C 0.5077(4) 0.89073(19) 0.53323(16) 0.0787(10) Uani 1 1 d . . . . .
H18 H 0.482456 0.936016 0.507322 0.094 Uiso 1 1 calc R U . . .
C19 C 0.4888(3) 0.88390(15) 0.60630(13) 0.0516(6) Uani 1 1 d . . . . .
C20 C 0.4322(3) 0.94026(15) 0.65365(14) 0.0513(6) Uani 1 1 d . . . . .
C21 C 0.4037(3) 0.91669(15) 0.84127(14) 0.0397(5) Uani 1 1 d . . . . .
C22 C 0.3505(2) 0.96055(13) 0.89921(12) 0.0385(5) Uani 1 1 d . . . . .
C23 C 0.3570(3) 0.92774(14) 0.96815(13) 0.0428(6) Uani 1 1 d . . . . .
H23 H 0.398708 0.879237 0.977062 0.051 Uiso 1 1 calc R U . . .
C24 C 0.3024(3) 0.96589(15) 1.02368(13) 0.0484(6) Uani 1 1 d . . . . .
C25 C 0.2414(3) 1.03789(16) 1.01127(15) 0.0560(7) Uani 1 1 d . . . . .
H25 H 0.205221 1.063915 1.048795 0.067 Uiso 1 1 calc R U . . .
C26 C 0.2342(3) 1.07128(15) 0.94304(15) 0.0557(7) Uani 1 1 d . . . . .
H26 H 0.192793 1.119962 0.934924 0.067 Uiso 1 1 calc R U . . .
C27 C 0.2872(3) 1.03384(14) 0.88648(13) 0.0438(6) Uani 1 1 d . . . . .
C28 C 0.1292(4) 0.5416(2) 0.8480(2) 0.0981(13) Uani 1 1 d . . . . .
H28A H 0.179139 0.563645 0.893144 0.118 Uiso 1 1 calc R U . . .
H28B H 0.194453 0.505782 0.829151 0.118 Uiso 1 1 calc R U . . .
C29 C -0.0053(6) 0.4983(3) 0.8640(3) 0.154(2) Uani 1 1 d . . . . .
H29A H -0.068668 0.533502 0.883987 0.232 Uiso 1 1 calc R U . . .
H29B H 0.022915 0.457717 0.898631 0.232 Uiso 1 1 calc R U . . .
H29C H -0.054715 0.476473 0.819345 0.232 Uiso 1 1 calc R U . . .
C32 C -0.0150(3) 0.7267(2) 0.69822(18) 0.0793(10) Uani 1 1 d . . . . .
H32A H -0.028001 0.773915 0.670666 0.119 Uiso 1 1 calc R U . . .
H32B H -0.073949 0.727756 0.736674 0.119 Uiso 1 1 calc R U . . .
H32C H -0.042777 0.683737 0.666354 0.119 Uiso 1 1 calc R U . . .
C33 C 0.9831(3) 0.9336(2) 0.83504(19) 0.0775(10) Uani 1 1 d . . . . .
H33A H 0.943300 0.976617 0.806015 0.116 Uiso 1 1 calc R U . . .
H33B H 1.068440 0.915505 0.817057 0.116 Uiso 1 1 calc R U . . .
H33C H 1.007599 0.949429 0.885216 0.116 Uiso 1 1 calc R U . . .
N2A N 1.0306(3) 0.79465(19) 0.91838(15) 0.0913(9) Uani 0.580(10) 1 d . . P A 1
H2A H 1.097608 0.828959 0.920167 0.110 Uiso 0.580(10) 1 calc R U P A 1
C30A C 1.0480(9) 0.7206(7) 0.9675(6) 0.085(3) Uani 0.580(10) 1 d D . P A 1
H30A H 0.978192 0.721099 1.001571 0.102 Uiso 0.580(10) 1 calc R U P A 1
H30B H 1.032084 0.674635 0.937313 0.102 Uiso 0.580(10) 1 calc R U P A 1
C31A C 1.1983(9) 0.7210(5) 1.0082(5) 0.128(4) Uani 0.580(10) 1 d D . P A 1
H31A H 1.265446 0.731678 0.974808 0.192 Uiso 0.580(10) 1 calc R U P A 1
H31B H 1.219639 0.671497 1.030645 0.192 Uiso 0.580(10) 1 calc R U P A 1
H31C H 1.206410 0.760222 1.045473 0.192 Uiso 0.580(10) 1 calc R U P A 1
N2B N 1.0306(3) 0.79465(19) 0.91838(15) 0.0913(9) Uani 0.420(10) 1 d . . P A 2
H2B H 1.070804 0.838165 0.931429 0.110 Uiso 0.420(10) 1 calc R U P A 2
C30B C 1.1076(12) 0.7314(9) 0.9478(7) 0.078(4) Uani 0.420(10) 1 d D . P A 2
H30C H 1.211026 0.739507 0.950629 0.094 Uiso 0.420(10) 1 calc R U P A 2
H30D H 1.080284 0.685019 0.919596 0.094 Uiso 0.420(10) 1 calc R U P A 2
C31B C 1.0634(15) 0.7274(8) 1.0219(6) 0.117(5) Uani 0.420(10) 1 d D . P A 2
H31D H 1.086359 0.775278 1.047168 0.176 Uiso 0.420(10) 1 calc R U P A 2
H31E H 1.114067 0.685908 1.049093 0.176 Uiso 0.420(10) 1 calc R U P A 2
H31F H 0.961069 0.718321 1.017210 0.176 Uiso 0.420(10) 1 calc R U P A 2
H21 H 0.437(2) 0.8715(14) 0.8549(12) 0.035(6) Uiso 1 1 d . . . . .

loop_
_atom_site_aniso_label
_atom_site_aniso_U_11
_atom_site_aniso_U_22
_atom_site_aniso_U_33
_atom_site_aniso_U_23
_atom_site_aniso_U_13
_atom_site_aniso_U_12
Br1 0.0941(3) 0.0701(2) 0.05172(19) 0.00537(14) 0.02185(16) 0.00076(16)
O1 0.0612(12) 0.0435(10) 0.0585(11) 0.0126(8) 0.0061(9) 0.0022(9)
O2 0.0750(13) 0.0503(11) 0.0482(10) 0.0014(8) 0.0098(9) 0.0183(9)
O3 0.1255(19) 0.0455(12) 0.0618(13) 0.0097(9) 0.0028(12) 0.0208(12)
N1 0.0876(19) 0.0745(18) 0.0885(19) -0.0095(15) 0.0332(16) -0.0426(15)
N3 0.0412(11) 0.0375(11) 0.0374(10) -0.0027(8) 0.0037(8) 0.0026(8)
N4 0.0366(11) 0.0394(11) 0.0450(12) -0.0084(9) 0.0021(9) -0.0008(9)
C1 0.0358(12) 0.0335(12) 0.0341(11) -0.0011(9) 0.0051(9) 0.0004(9)
C2 0.0347(13) 0.0430(13) 0.0312(11) -0.0005(10) 0.0067(9) 0.0038(10)
C3 0.0373(14) 0.0491(15) 0.0423(13) -0.0003(11) 0.0058(11) -0.0015(11)
C4 0.0358(14) 0.0696(19) 0.0495(15) -0.0108(14) 0.0055(12) -0.0019(13)
C5 0.0457(16) 0.081(2) 0.0450(15) -0.0137(14) -0.0029(12) 0.0144(15)
C6 0.0602(18) 0.0645(18) 0.0416(14) 0.0075(13) 0.0001(13) 0.0199(15)
C7 0.0441(14) 0.0463(14) 0.0362(12) -0.0002(11) 0.0068(11) 0.0062(11)
C8 0.0517(16) 0.0417(14) 0.0430(13) -0.0045(11) 0.0139(12) -0.0046(12)
C9 0.079(2) 0.0408(15) 0.0544(16) -0.0009(12) 0.0251(15) -0.0123(14)
C10 0.067(2) 0.0543(17) 0.0590(17) -0.0229(14) 0.0295(15) -0.0256(15)
C11 0.0475(16) 0.0626(18) 0.0541(16) -0.0228(14) 0.0164(13) -0.0161(13)
C12 0.0443(15) 0.0508(15) 0.0433(13) -0.0111(11) 0.0098(11) -0.0057(12)
C13 0.0404(14) 0.0372(13) 0.0360(12) -0.0041(10) 0.0093(10) -0.0042(10)
C14 0.0390(13) 0.0432(13) 0.0345(12) -0.0021(10) 0.0038(10) -0.0044(10)
C15 0.0555(16) 0.0525(16) 0.0440(14) -0.0035(12) 0.0105(12) 0.0019(12)
C16 0.084(2) 0.072(2) 0.0474(16) -0.0118(15) 0.0215(15) 0.0087(16)
C17 0.124(3) 0.087(2) 0.0409(16) 0.0005(16) 0.0252(18) 0.011(2)
C18 0.129(3) 0.0642(19) 0.0435(16) 0.0143(15) 0.0146(17) 0.008(2)
C19 0.0692(18) 0.0474(15) 0.0376(13) 0.0009(12) 0.0057(12) -0.0021(13)
C20 0.0633(18) 0.0437(15) 0.0439(15) 0.0043(11) -0.0023(12) -0.0008(13)
C21 0.0341(13) 0.0370(14) 0.0473(14) -0.0020(12) 0.0036(10) 0.0012(11)
C22 0.0303(12) 0.0404(13) 0.0442(13) -0.0073(11) 0.0032(10) -0.0022(10)
C23 0.0404(13) 0.0403(13) 0.0481(14) -0.0042(11) 0.0073(11) -0.0017(11)
C24 0.0508(15) 0.0479(15) 0.0466(14) -0.0025(12) 0.0079(12) -0.0060(12)
C25 0.0635(18) 0.0559(17) 0.0508(16) -0.0141(13) 0.0152(13) 0.0016(14)
C26 0.0677(18) 0.0425(15) 0.0570(17) -0.0083(12) 0.0095(14) 0.0111(12)
C27 0.0434(14) 0.0416(14) 0.0454(14) -0.0046(11) 0.0026(11) 0.0012(11)
C28 0.130(3) 0.066(2) 0.112(3) -0.013(2) 0.062(3) -0.040(2)
C29 0.196(5) 0.151(4) 0.129(4) 0.001(3) 0.066(4) -0.108(4)
C32 0.0514(19) 0.105(3) 0.084(2) -0.029(2) 0.0150(16) -0.0261(18)
C33 0.0404(17) 0.106(3) 0.083(2) -0.0077(19) -0.0001(15) -0.0174(16)
N2A 0.0670(18) 0.111(2) 0.0826(19) -0.0070(17) -0.0318(15) 0.0233(17)
C30A 0.050(6) 0.128(7) 0.071(6) -0.007(5) -0.012(4) 0.027(5)
C31A 0.085(7) 0.153(8) 0.126(7) 0.020(6) -0.051(5) 0.031(5)
N2B 0.0670(18) 0.111(2) 0.0826(19) -0.0070(17) -0.0318(15) 0.0233(17)
C30B 0.043(7) 0.106(8) 0.082(8) -0.026(6) -0.001(5) 0.016(6)
C31B 0.122(12) 0.170(12) 0.054(6) 0.002(6) -0.006(6) -0.008(8)

loop_
_atom_type_symbol
_atom_type_description
_atom_type_scat_dispersion_real
_atom_type_scat_dispersion_imag
_atom_type_scat_source
C C 0.0033 0.0016 'International Tables Vol C Tables 4.2.6.8 and 6.1.1.4'
H H 0.0000 0.0000 'International Tables Vol C Tables 4.2.6.8 and 6.1.1.4'
N N 0.0061 0.0033 'International Tables Vol C Tables 4.2.6.8 and 6.1.1.4'
O O 0.0106 0.0060 'International Tables Vol C Tables 4.2.6.8 and 6.1.1.4'
Br Br -0.2901 2.4595 'International Tables Vol C Tables 4.2.6.8 and 6.1.1.4'

loop_
_geom_angle_atom_site_label_1
_geom_angle_atom_site_label_2
_geom_angle_atom_site_label_3
_geom_angle
_geom_angle_site_symmetry_1
_geom_angle_site_symmetry_3
C7 O1 C8 117.61(18) . .
C27 O2 H2 109.5 . .
C10 N1 C28 122.6(3) . .
C10 N1 H1 118.7 . .
C28 N1 H1 118.7 . .
N4 N3 C20 118.25(19) . .
N4 N3 C1 127.18(18) . .
C20 N3 C1 114.55(19) . .
C21 N4 N3 121.6(2) . .
N3 C1 C2 111.55(17) . .
N3 C1 C13 111.51(17) . .
C2 C1 C13 110.31(18) . .
N3 C1 C14 99.18(17) . .
C2 C1 C14 111.39(17) . .
C13 C1 C14 112.51(18) . .
C7 C2 C3 117.2(2) . .
C7 C2 C1 120.4(2) . .
C3 C2 C1 122.3(2) . .
C4 C3 C2 123.5(2) . .
C4 C3 H3 118.2 . .
C2 C3 H3 118.2 . .
C3 C4 C5 117.7(2) . .
C3 C4 C33 121.1(3) . .
C5 C4 C33 121.2(3) . .
C6 C5 N2B 121.5(3) . .
C6 C5 N2A 121.5(3) . .
C6 C5 C4 119.8(2) . .
N2B C5 C4 118.7(3) . .
N2A C5 C4 118.7(3) . .
C5 C6 C7 120.1(3) . .
C5 C6 H6 119.9 . .
C7 C6 H6 119.9 . .
O1 C7 C2 123.1(2) . .
O1 C7 C6 115.3(2) . .
C2 C7 C6 121.6(2) . .
C13 C8 O1 122.8(2) . .
C13 C8 C9 122.1(2) . .
O1 C8 C9 115.1(2) . .
C10 C9 C8 120.1(3) . .
C10 C9 H9 120.0 . .
C8 C9 H9 120.0 . .
C9 C10 N1 120.8(3) . .
C9 C10 C11 119.4(2) . .
N1 C10 C11 119.8(3) . .
C12 C11 C10 118.0(3) . .
C12 C11 C32 120.8(3) . .
C10 C11 C32 121.2(3) . .
C11 C12 C13 123.6(3) . .
C11 C12 H12 118.2 . .
C13 C12 H12 118.2 . .
C8 C13 C12 116.7(2) . .
C8 C13 C1 120.6(2) . .
C12 C13 C1 122.6(2) . .
C19 C14 C15 121.0(2) . .
C19 C14 C1 110.9(2) . .
C15 C14 C1 128.1(2) . .
C14 C15 C16 117.4(3) . .
C14 C15 H15 121.3 . .
C16 C15 H15 121.3 . .
C17 C16 C15 121.9(3) . .
C17 C16 H16 119.1 . .
C15 C16 H16 119.1 . .
C18 C17 C16 120.4(3) . .
C18 C17 H17 119.8 . .
C16 C17 H17 119.8 . .
C17 C18 C19 118.5(3) . .
C17 C18 H18 120.7 . .
C19 C18 H18 120.7 . .
C14 C19 C18 120.8(3) . .
C14 C19 C20 110.0(2) . .
C18 C19 C20 129.2(3) . .
O3 C20 N3 124.9(2) . .
O3 C20 C19 129.7(2) . .
N3 C20 C19 105.4(2) . .
N4 C21 C22 120.1(2) . .
N4 C21 H21 126.0(15) . .
C22 C21 H21 113.9(15) . .
C23 C22 C27 118.9(2) . .
C23 C22 C21 119.1(2) . .
C27 C22 C21 121.9(2) . .
C24 C23 C22 121.0(2) . .
C24 C23 H23 119.5 . .
C22 C23 H23 119.5 . .
C25 C24 C23 120.0(2) . .
C25 C24 Br1 119.77(19) . .
C23 C24 Br1 120.22(19) . .
C24 C25 C26 119.7(2) . .
C24 C25 H25 120.1 . .
C26 C25 H25 120.1 . .
C25 C26 C27 121.2(2) . .
C25 C26 H26 119.4 . .
C27 C26 H26 119.4 . .
O2 C27 C26 117.8(2) . .
O2 C27 C22 123.1(2) . .
C26 C27 C22 119.1(2) . .
N1 C28 C29 110.8(4) . .
N1 C28 H28A 109.5 . .
C29 C28 H28A 109.5 . .
N1 C28 H28B 109.5 . .
C29 C28 H28B 109.5 . .
H28A C28 H28B 108.1 . .
C28 C29 H29A 109.5 . .
C28 C29 H29B 109.5 . .
H29A C29 H29B 109.5 . .
C28 C29 H29C 109.5 . .
H29A C29 H29C 109.5 . .
H29B C29 H29C 109.5 . .
C11 C32 H32A 109.5 . .
C11 C32 H32B 109.5 . .
H32A C32 H32B 109.5 . .
C11 C32 H32C 109.5 . .
H32A C32 H32C 109.5 . .
H32B C32 H32C 109.5 . .
C4 C33 H33A 109.5 . .
C4 C33 H33B 109.5 . .
H33A C33 H33B 109.5 . .
C4 C33 H33C 109.5 . .
H33A C33 H33C 109.5 . .
H33B C33 H33C 109.5 . .
C5 N2A C30A 115.9(4) . .
C5 N2A H2A 122.0 . .
C30A N2A H2A 122.0 . .
C31A C30A N2A 107.3(8) . .
C31A C30A H30A 110.3 . .
N2A C30A H30A 110.3 . .
C31A C30A H30B 110.3 . .
N2A C30A H30B 110.3 . .
H30A C30A H30B 108.5 . .
C30A C31A H31A 109.5 . .
C30A C31A H31B 109.5 . .
H31A C31A H31B 109.5 . .
C30A C31A H31C 109.5 . .
H31A C31A H31C 109.5 . .
H31B C31A H31C 109.5 . .
C30B N2B C5 132.3(6) . .
C30B N2B H2B 113.9 . .
C5 N2B H2B 113.9 . .
N2B C30B C31B 101.5(10) . .
N2B C30B H30C 111.5 . .
C31B C30B H30C 111.5 . .
N2B C30B H30D 111.5 . .
C31B C30B H30D 111.5 . .
H30C C30B H30D 109.3 . .
C30B C31B H31D 109.5 . .
C30B C31B H31E 109.5 . .
H31D C31B H31E 109.5 . .
C30B C31B H31F 109.5 . .
H31D C31B H31F 109.5 . .
H31E C31B H31F 109.5 . .

loop_
_geom_bond_atom_site_label_1
_geom_bond_atom_site_label_2
_geom_bond_distance
_geom_bond_site_symmetry_2
Br1 C24 1.894(2) .
O1 C7 1.370(3) .
O1 C8 1.385(3) .
O2 C27 1.353(3) .
O2 H2 0.8200 .
O3 C20 1.214(3) .
N1 C10 1.385(3) .
N1 C28 1.440(5) .
N1 H1 0.8600 .
N3 N4 1.359(3) .
N3 C20 1.382(3) .
N3 C1 1.492(3) .
N4 C21 1.273(3) .
C1 C2 1.517(3) .
C1 C13 1.518(3) .
C1 C14 1.524(3) .
C2 C7 1.378(3) .
C2 C3 1.390(3) .
C3 C4 1.374(3) .
C3 H3 0.9300 .
C4 C5 1.411(4) .
C4 C33 1.497(4) .
C5 C6 1.383(4) .
C5 N2B 1.385(3) .
C5 N2A 1.385(3) .
C6 C7 1.383(3) .
C6 H6 0.9300 .
C8 C13 1.373(3) .
C8 C9 1.391(3) .
C9 C10 1.380(4) .
C9 H9 0.9300 .
C10 C11 1.411(4) .
C11 C12 1.378(3) .
C11 C32 1.508(4) .
C12 C13 1.389(3) .
C12 H12 0.9300 .
C14 C19 1.376(3) .
C14 C15 1.377(3) .
C15 C16 1.390(4) .
C15 H15 0.9300 .
C16 C17 1.370(4) .
C16 H16 0.9300 .
C17 C18 1.369(4) .
C17 H17 0.9300 .
C18 C19 1.389(4) .
C18 H18 0.9300 .
C19 C20 1.459(4) .
C21 C22 1.456(3) .
C21 H21 0.87(2) .
C22 C23 1.386(3) .
C22 C27 1.405(3) .
C23 C24 1.377(3) .
C23 H23 0.9300 .
C24 C25 1.375(4) .
C25 C26 1.377(4) .
C25 H25 0.9300 .
C26 C27 1.380(3) .
C26 H26 0.9300 .
C28 C29 1.529(5) .
C28 H28A 0.9700 .
C28 H28B 0.9700 .
C29 H29A 0.9600 .
C29 H29B 0.9600 .
C29 H29C 0.9600 .
C32 H32A 0.9600 .
C32 H32B 0.9600 .
C32 H32C 0.9600 .
C33 H33A 0.9600 .
C33 H33B 0.9600 .
C33 H33C 0.9600 .
N2A C30A 1.563(12) .
N2A H2A 0.8600 .
C30A C31A 1.493(11) .
C30A H30A 0.9700 .
C30A H30B 0.9700 .
C31A H31A 0.9600 .
C31A H31B 0.9600 .
C31A H31C 0.9600 .
N2B C30B 1.376(14) .
N2B H2B 0.8600 .
C30B C31B 1.487(14) .
C30B H30C 0.9700 .
C30B H30D 0.9700 .
C31B H31D 0.9600 .
C31B H31E 0.9600 .
C31B H31F 0.9600 .

loop_
_geom_hbond_atom_site_label_D
_geom_hbond_atom_site_label_H
_geom_hbond_atom_site_label_A
_geom_hbond_distance_DH
_geom_hbond_distance_HA
_geom_hbond_distance_DA
_geom_hbond_angle_DHA
_geom_hbond_site_symmetry_A
_geom_hbond_publ_flag
O2 H2 N4 0.82 1.91 2.621(2) 144.2 . yes

loop_
_geom_torsion_atom_site_label_1
_geom_torsion_atom_site_label_2
_geom_torsion_atom_site_label_3
_geom_torsion_atom_site_label_4
_geom_torsion
_geom_torsion_site_symmetry_1
_geom_torsion_site_symmetry_2
_geom_torsion_site_symmetry_3
_geom_torsion_site_symmetry_4
C20 N3 N4 C21 -177.9(2) . . . .
C1 N3 N4 C21 3.6(3) . . . .
N4 N3 C1 C2 -63.3(3) . . . .
C20 N3 C1 C2 118.1(2) . . . .
N4 N3 C1 C13 60.5(3) . . . .
C20 N3 C1 C13 -118.0(2) . . . .
N4 N3 C1 C14 179.24(19) . . . .
C20 N3 C1 C14 0.7(2) . . . .
N3 C1 C2 C7 143.7(2) . . . .
C13 C1 C2 C7 19.2(3) . . . .
C14 C1 C2 C7 -106.5(2) . . . .
N3 C1 C2 C3 -38.9(3) . . . .
C13 C1 C2 C3 -163.36(19) . . . .
C14 C1 C2 C3 71.0(3) . . . .
C7 C2 C3 C4 0.5(3) . . . .
C1 C2 C3 C4 -177.0(2) . . . .
C2 C3 C4 C5 -0.5(4) . . . .
C2 C3 C4 C33 179.3(2) . . . .
C3 C4 C5 C6 0.0(4) . . . .
C33 C4 C5 C6 -179.9(2) . . . .
C3 C4 C5 N2B -179.6(2) . . . .
C33 C4 C5 N2B 0.6(4) . . . .
C3 C4 C5 N2A -179.6(2) . . . .
C33 C4 C5 N2A 0.6(4) . . . .
N2B C5 C6 C7 -179.9(2) . . . .
N2A C5 C6 C7 -179.9(2) . . . .
C4 C5 C6 C7 0.6(4) . . . .
C8 O1 C7 C2 -16.3(3) . . . .
C8 O1 C7 C6 163.4(2) . . . .
C3 C2 C7 O1 179.8(2) . . . .
C1 C2 C7 O1 -2.6(3) . . . .
C3 C2 C7 C6 0.0(3) . . . .
C1 C2 C7 C6 177.7(2) . . . .
C5 C6 C7 O1 179.7(2) . . . .
C5 C6 C7 C2 -0.6(4) . . . .
C7 O1 C8 C13 16.8(3) . . . .
C7 O1 C8 C9 -163.2(2) . . . .
C13 C8 C9 C10 -0.6(4) . . . .
O1 C8 C9 C10 179.4(2) . . . .
C8 C9 C10 N1 -178.2(2) . . . .
C8 C9 C10 C11 1.7(4) . . . .
C28 N1 C10 C9 6.5(4) . . . .
C28 N1 C10 C11 -173.3(3) . . . .
C9 C10 C11 C12 -1.8(4) . . . .
N1 C10 C11 C12 178.1(2) . . . .
C9 C10 C11 C32 177.3(2) . . . .
N1 C10 C11 C32 -2.8(4) . . . .
C10 C11 C12 C13 0.8(4) . . . .
C32 C11 C12 C13 -178.3(2) . . . .
O1 C8 C13 C12 179.6(2) . . . .
C9 C8 C13 C12 -0.5(3) . . . .
O1 C8 C13 C1 1.8(3) . . . .
C9 C8 C13 C1 -178.3(2) . . . .
C11 C12 C13 C8 0.4(3) . . . .
C11 C12 C13 C1 178.1(2) . . . .
N3 C1 C13 C8 -143.3(2) . . . .
C2 C1 C13 C8 -18.7(3) . . . .
C14 C1 C13 C8 106.3(2) . . . .
N3 C1 C13 C12 39.1(3) . . . .
C2 C1 C13 C12 163.62(19) . . . .
C14 C1 C13 C12 -71.3(3) . . . .
N3 C1 C14 C19 0.0(2) . . . .
C2 C1 C14 C19 -117.6(2) . . . .
C13 C1 C14 C19 118.0(2) . . . .
N3 C1 C14 C15 179.0(2) . . . .
C2 C1 C14 C15 61.4(3) . . . .
C13 C1 C14 C15 -63.0(3) . . . .
C19 C14 C15 C16 0.4(4) . . . .
C1 C14 C15 C16 -178.5(2) . . . .
C14 C15 C16 C17 -0.4(4) . . . .
C15 C16 C17 C18 0.5(5) . . . .
C16 C17 C18 C19 -0.6(6) . . . .
C15 C14 C19 C18 -0.5(4) . . . .
C1 C14 C19 C18 178.6(3) . . . .
C15 C14 C19 C20 -179.7(2) . . . .
C1 C14 C19 C20 -0.7(3) . . . .
C17 C18 C19 C14 0.6(5) . . . .
C17 C18 C19 C20 179.7(3) . . . .
N4 N3 C20 O3 1.4(4) . . . .
C1 N3 C20 O3 -179.9(3) . . . .
N4 N3 C20 C19 -179.78(19) . . . .
C1 N3 C20 C19 -1.1(3) . . . .
C14 C19 C20 O3 179.8(3) . . . .
C18 C19 C20 O3 0.7(5) . . . .
C14 C19 C20 N3 1.0(3) . . . .
C18 C19 C20 N3 -178.1(3) . . . .
N3 N4 C21 C22 -179.00(19) . . . .
N4 C21 C22 C23 177.8(2) . . . .
N4 C21 C22 C27 0.6(3) . . . .
C27 C22 C23 C24 0.0(3) . . . .
C21 C22 C23 C24 -177.3(2) . . . .
C22 C23 C24 C25 -0.5(4) . . . .
C22 C23 C24 Br1 179.85(17) . . . .
C23 C24 C25 C26 0.5(4) . . . .
Br1 C24 C25 C26 -179.8(2) . . . .
C24 C25 C26 C27 0.0(4) . . . .
C25 C26 C27 O2 179.0(2) . . . .
C25 C26 C27 C22 -0.4(4) . . . .
C23 C22 C27 O2 -178.9(2) . . . .
C21 C22 C27 O2 -1.7(4) . . . .
C23 C22 C27 C26 0.4(3) . . . .
C21 C22 C27 C26 177.7(2) . . . .
C10 N1 C28 C29 172.7(3) . . . .
C6 C5 N2A C30A -4.3(6) . . . .
C4 C5 N2A C30A 175.2(5) . . . .
C5 N2A C30A C31A 175.3(6) . . . .
C6 C5 N2B C30B 23.4(8) . . . .
C4 C5 N2B C30B -157.1(7) . . . .
C5 N2B C30B C31B -98.2(9) . . . .
